data_1502387
loop_
_publ_author_name
'Shen, Hao'
'Wang, Yang'
'Xie, Zuowei'

_publ_section_title
;
 Ti-amide catalyzed synthesis of cyclic guanidines from di-/triamines and
 carbodiimides.
;
_journal_issue 17
_journal_name_full 'Organic letters'
_journal_page_first 4562
_journal_page_last 4565
_journal_paper_doi 10.1021/ol201752e
_journal_volume 13
_journal_year 2011
_chemical_formula_sum 'C14 H13 N3'
_chemical_formula_weight 223.27
_chemical_name_systematic
; 
 ? 
;
_space_group_IT_number 61
_symmetry_cell_setting orthorhombic
_symmetry_space_group_name_Hall '-P 2ac 2ab'
_symmetry_space_group_name_H-M 'P b c a'
_atom_sites_solution_hydrogens geom
_atom_sites_solution_primary direct
_atom_sites_solution_secondary difmap
_audit_creation_method SHELXL-97
_cell_angle_alpha 90.00
_cell_angle_beta 90.00
_cell_angle_gamma 90.00
_cell_formula_units_Z 8
_cell_length_a 12.771(2)
_cell_length_b 9.9140(17)
_cell_length_c 18.545(3)
_cell_measurement_temperature 293(2)
_cell_volume 2348.0(7)
_computing_cell_refinement 'BRUKER APEXII CCD DIFFRACTOMETER'
_computing_data_collection 'BRUKER APEXII CCD DIFFRACTOMETER'
_computing_data_reduction 'BRUKER APEXII CCD DIFFRACTOMETER'
_computing_molecular_graphics 'SIEMENS SHELXTL'
_computing_publication_material 'SIEMENS SHELXTL'
_computing_structure_refinement 'SHELXL-97 (Sheldrick, 1997)'
_computing_structure_solution 'SHELXS-97 (Sheldrick, 1990)'
_diffrn_ambient_temperature 293(2)
_diffrn_measured_fraction_theta_full 1.000
_diffrn_measured_fraction_theta_max 1.000
_diffrn_measurement_device_type 'BRUKER APEXII CCD DIFFRACTOMETER'
_diffrn_measurement_method 'OMEGA SCAN'
_diffrn_radiation_monochromator graphite
_diffrn_radiation_source 'fine-focus sealed tube'
_diffrn_radiation_type MoK\a
_diffrn_radiation_wavelength 0.71073
_diffrn_reflns_av_R_equivalents 0.0472
_diffrn_reflns_av_sigmaI/netI 0.0331
_diffrn_reflns_limit_h_max 13
_diffrn_reflns_limit_h_min -15
_diffrn_reflns_limit_k_max 11
_diffrn_reflns_limit_k_min -11
_diffrn_reflns_limit_l_max 21
_diffrn_reflns_limit_l_min -22
_diffrn_reflns_number 11827
_diffrn_reflns_theta_full 25.00
_diffrn_reflns_theta_max 25.00
_diffrn_reflns_theta_min 2.20
_exptl_absorpt_coefficient_mu 0.078
_exptl_absorpt_correction_T_max 1.0000
_exptl_absorpt_correction_T_min 0.460958
_exptl_absorpt_correction_type multi-scan
_exptl_crystal_colour colourless
_exptl_crystal_density_diffrn 1.263
_exptl_crystal_density_method 'not measured'
_exptl_crystal_description block
_exptl_crystal_F_000 944
_exptl_crystal_size_max 0.40
_exptl_crystal_size_mid 0.30
_exptl_crystal_size_min 0.20
_refine_diff_density_max 0.204
_refine_diff_density_min -0.163
_refine_diff_density_rms 0.037
_refine_ls_extinction_method none
_refine_ls_goodness_of_fit_ref 0.965
_refine_ls_hydrogen_treatment riding
_refine_ls_matrix_type full
_refine_ls_number_parameters 154
_refine_ls_number_reflns 2064
_refine_ls_number_restraints 0
_refine_ls_restrained_S_all 0.965
_refine_ls_R_factor_all 0.0772
_refine_ls_R_factor_gt 0.0477
_refine_ls_shift/su_max 0.000
_refine_ls_shift/su_mean 0.000
_refine_ls_structure_factor_coef Fsqd
_refine_ls_weighting_details 'calc w=1/[\s^2^(Fo^2^)+(0.0856P)^2^+1.5863P] where P=(Fo^2^+2Fc^2^)/3'
_refine_ls_weighting_scheme calc
_refine_ls_wR_factor_gt 0.1321
_refine_ls_wR_factor_ref 0.1717
_reflns_number_gt 1415
_reflns_number_total 2064
_reflns_threshold_expression >2sigma(I)
_cod_data_source_file ol201752e_si_002.cif
_cod_data_source_block 5ac
_cod_depositor_comments
;
The following automatic conversions were performed:

'_symmetry_cell_setting' value 'Orthorhombic' changed to
'orthorhombic' according to
/home/saulius/struct/CIF-dictionaries/cif_core.dic dictionary named
'cif_core.dic' version 2.4.1 from
2010-06-29.

'_exptl_absorpt_correction_type' value 'Multi-scan'
changed to 'multi-scan' according to
/home/saulius/struct/CIF-dictionaries/cif_core.dic dictionary named
'cif_core.dic' version 2.4.1 from 2010-06-29.

Automatic conversion script
Id: cif_fix_values 1715 2011-07-08 13:25:40Z adriana 
;
_cod_original_cell_volume 2347.9(7)
_cod_original_sg_symbol_H-M Pbca
_cod_database_code 1502387

loop_
_symmetry_equiv_pos_as_xyz
'x, y, z'
'-x+1/2, -y, z+1/2'
'-x, y+1/2, -z+1/2'
'x+1/2, -y+1/2, -z'
'-x, -y, -z'
'x-1/2, y, -z-1/2'
'x, -y-1/2, z-1/2'
'-x-1/2, y-1/2, z'

loop_
_atom_site_label
_atom_site_type_symbol
_atom_site_fract_x
_atom_site_fract_y
_atom_site_fract_z
_atom_site_U_iso_or_equiv
_atom_site_adp_type
_atom_site_occupancy
_atom_site_symmetry_multiplicity
_atom_site_calc_flag
_atom_site_refinement_flags
N1 N 0.77891(15) -0.16798(17) 0.35569(11) 0.0440(5) Uani 1 1 d .
N2 N 0.76143(18) 0.05511(18) 0.34414(12) 0.0540(6) Uani 1 1 d .
H2A H 0.7419 0.1362 0.3537 0.065 Uiso 1 1 calc R
N3 N 0.6700(2) -0.0511(2) 0.43891(13) 0.0640(7) Uani 1 1 d .
H3A H 0.6369 0.0230 0.4469 0.077 Uiso 1 1 calc R
C1 C 0.83575(19) -0.1244(2) 0.29581(12) 0.0428(6) Uani 1 1 d .
C2 C 0.8249(2) 0.0147(2) 0.28751(13) 0.0456(6) Uani 1 1 d .
C3 C 0.8733(2) 0.0849(3) 0.23273(15) 0.0597(8) Uani 1 1 d .
H3B H 0.8647 0.1775 0.2274 0.072 Uiso 1 1 calc R
C4 C 0.9352(3) 0.0113(3) 0.18604(15) 0.0673(8) Uani 1 1 d .
H4A H 0.9689 0.0552 0.1483 0.081 Uiso 1 1 calc R
C5 C 0.9482(2) -0.1264(3) 0.19423(15) 0.0660(8) Uani 1 1 d .
H5A H 0.9915 -0.1726 0.1624 0.079 Uiso 1 1 calc R
C6 C 0.8985(2) -0.1965(3) 0.24827(14) 0.0567(7) Uani 1 1 d .
H6A H 0.9066 -0.2893 0.2529 0.068 Uiso 1 1 calc R
C7 C 0.7362(2) -0.0571(2) 0.38127(14) 0.0461(6) Uani 1 1 d .
C8 C 0.6529(2) -0.1618(2) 0.48663(13) 0.0497(6) Uani 1 1 d .
C9 C 0.5529(2) -0.2049(3) 0.50058(15) 0.0627(8) Uani 1 1 d .
H9A H 0.4964 -0.1638 0.4778 0.075 Uiso 1 1 calc R
C10 C 0.5361(2) -0.3096(3) 0.54858(16) 0.0716(9) Uani 1 1 d .
H10A H 0.4678 -0.3371 0.5578 0.086 Uiso 1 1 calc R
C11 C 0.6168(2) -0.3741(3) 0.58288(14) 0.0586(7) Uani 1 1 d .
C12 C 0.7163(2) -0.3281(3) 0.56870(17) 0.0732(9) Uani 1 1 d .
H12A H 0.7728 -0.3685 0.5917 0.088 Uiso 1 1 calc R
C13 C 0.7344(2) -0.2236(3) 0.52120(18) 0.0708(9) Uani 1 1 d .
H13A H 0.8026 -0.1949 0.5126 0.085 Uiso 1 1 calc R
C14 C 0.5974(3) -0.4879(4) 0.63497(18) 0.0882(11) Uani 1 1 d .
H14A H 0.5237 -0.5062 0.6374 0.132 Uiso 1 1 calc R
H14B H 0.6225 -0.4629 0.6819 0.132 Uiso 1 1 calc R
H14C H 0.6337 -0.5671 0.6188 0.132 Uiso 1 1 calc R

loop_
_atom_site_aniso_label
_atom_site_aniso_U_11
_atom_site_aniso_U_22
_atom_site_aniso_U_33
_atom_site_aniso_U_23
_atom_site_aniso_U_13
_atom_site_aniso_U_12
N1 0.0603(12) 0.0248(9) 0.0469(11) 0.0003(8) 0.0021(10) -0.0015(8)
N2 0.0759(15) 0.0214(10) 0.0647(14) 0.0012(9) 0.0073(12) 0.0037(9)
N3 0.0842(17) 0.0370(12) 0.0707(15) 0.0014(11) 0.0245(13) 0.0115(11)
C1 0.0564(14) 0.0305(12) 0.0414(13) 0.0003(10) -0.0055(11) -0.0026(10)
C2 0.0560(14) 0.0307(12) 0.0500(14) 0.0020(10) -0.0061(12) -0.0038(10)
C3 0.079(2) 0.0395(14) 0.0605(17) 0.0126(13) -0.0042(15) -0.0085(13)
C4 0.081(2) 0.0713(19) 0.0498(16) 0.0103(15) 0.0045(15) -0.0127(17)
C5 0.083(2) 0.0668(19) 0.0484(15) -0.0060(14) 0.0082(15) -0.0002(16)
C6 0.0787(19) 0.0400(14) 0.0513(15) -0.0025(12) 0.0019(14) 0.0040(13)
C7 0.0600(15) 0.0268(12) 0.0514(14) 0.0000(10) 0.0013(12) -0.0003(10)
C8 0.0645(17) 0.0397(13) 0.0450(13) -0.0035(11) 0.0085(12) 0.0031(12)
C9 0.0530(16) 0.078(2) 0.0567(16) 0.0098(15) -0.0020(13) 0.0021(14)
C10 0.0560(17) 0.091(2) 0.0675(19) 0.0154(17) 0.0053(15) -0.0126(16)
C11 0.0696(18) 0.0574(16) 0.0488(15) 0.0036(13) 0.0125(14) 0.0059(14)
C12 0.0586(18) 0.086(2) 0.075(2) 0.0211(18) 0.0035(15) 0.0165(16)
C13 0.0507(16) 0.076(2) 0.086(2) 0.0149(18) 0.0053(15) -0.0056(15)
C14 0.107(3) 0.080(2) 0.077(2) 0.0287(19) 0.030(2) 0.014(2)

loop_
_atom_type_symbol
_atom_type_description
_atom_type_scat_dispersion_real
_atom_type_scat_dispersion_imag
_atom_type_scat_source
C C 0.0033 0.0016 'International Tables Vol C Tables 4.2.6.8 and 6.1.1.4'
H H 0.0000 0.0000 'International Tables Vol C Tables 4.2.6.8 and 6.1.1.4'
N N 0.0061 0.0033 'International Tables Vol C Tables 4.2.6.8 and 6.1.1.4'

loop_
_geom_angle_atom_site_label_1
_geom_angle_atom_site_label_2
_geom_angle_atom_site_label_3
_geom_angle
C7 N1 C1 104.13(18)
C7 N2 C2 106.78(19)
C7 N3 C8 123.2(2)
C6 C1 N1 130.2(2)
C6 C1 C2 119.7(2)
N1 C1 C2 110.0(2)
C3 C2 N2 132.5(2)
C3 C2 C1 122.4(2)
N2 C2 C1 105.1(2)
C2 C3 C4 116.9(3)
C3 C4 C5 121.4(3)
C6 C5 C4 121.6(3)
C5 C6 C1 117.9(2)
N1 C7 N2 114.0(2)
N1 C7 N3 125.1(2)
N2 C7 N3 120.9(2)
C13 C8 C9 118.7(3)
C13 C8 N3 121.3(3)
C9 C8 N3 119.9(2)
C8 C9 C10 119.9(3)
C11 C10 C9 122.2(3)
C10 C11 C12 116.8(3)
C10 C11 C14 121.6(3)
C12 C11 C14 121.6(3)
C11 C12 C13 121.7(3)
C8 C13 C12 120.6(3)

loop_
_geom_bond_atom_site_label_1
_geom_bond_atom_site_label_2
_geom_bond_distance
N1 C7 1.316(3)
N1 C1 1.395(3)
N2 C7 1.347(3)
N2 C2 1.386(3)
N3 C7 1.364(3)
N3 C8 1.426(3)
C1 C6 1.389(3)
C1 C2 1.395(3)
C2 C3 1.378(4)
C3 C4 1.381(4)
C4 C5 1.383(4)
C5 C6 1.375(4)
C8 C13 1.367(4)
C8 C9 1.372(4)
C9 C10 1.384(4)
C10 C11 1.370(4)
C11 C12 1.375(4)
C11 C14 1.506(4)
C12 C13 1.380(4)

loop_
_cod_related_entry_id
_cod_related_entry_database
_cod_related_entry_code
1 ChemSpider 837261
